data_2107065
loop_
_publ_author_name
'Dobson, M.M.'
'Tilley, R.J.D.'

_publ_section_title
;
 A new pseudo-binary tungsten oxide, W17 O47
;
_journal_name_full 'Acta Crystallographica B (39,1983-)'
_journal_page_first 474
_journal_page_last 480
_journal_volume 44
_journal_year 1988
_chemical_formula_sum 'O47 W17'
_chemical_name_systematic 'W17 O47'
_space_group_IT_number 10
_symmetry_space_group_name_Hall '-P 2y'
_symmetry_space_group_name_H-M 'P 1 2/m 1'
_cell_angle_alpha 90
_cell_angle_beta 102.67
_cell_angle_gamma 90
_cell_formula_units_Z 1
_cell_length_a 18.84
_cell_length_b 3.787
_cell_length_c 12.33
_cell_volume 858.288
_citation_journal_id_ASTM ASBSDK
_cod_data_source_file Dobson_ASBSDK_1988_1728.cif
_cod_data_source_block O47W17
_cod_original_cell_volume 858.2881
_cod_database_code 2107065

loop_
_symmetry_equiv_pos_as_xyz
x,y,z
-x,y,-z
-x,-y,-z
x,-y,z

loop_
_atom_site_label
_atom_site_type_symbol
_atom_site_fract_x
_atom_site_fract_y
_atom_site_fract_z
_atom_site_occupancy
_atom_site_U_iso_or_equiv
O8 O-2 0.858 0.5 0.128 1 0.0
O1 O-2 0.657 0.5 0 1 0.0
O22 O-2 0.855 0 0.99 1 0.0
W9 W+5 0.5 0 0.5 1 0.0
O12 O-2 0.596 0 0.525 1 0.0
O18 O-2 0.754 0 0.095 1 0.0
O11 O-2 0.524 0 0.644 1 0.0
O3 O-2 0.679 0.5 0.468 1 0.0
O2 O-2 0.791 0.5 0.819 1 0.0
O17 O-2 0.593 0 0.117 1 0.0
O20 O-2 0.875 0 0.57 1 0.0
O23 O-2 0.873 0 0.782 1 0.0
W7 W+5 0.705 0 0.241 1 0.0
O16 O-2 0.623 0 0.298 1 0.0
W2 W+5 0.791 0 0.819 1 0.0
O21 O-2 0.966 0 0.442 1 0.0
O13 O-2 0.724 0 0.665 1 0.0
O6 O-2 0.541 0.5 0.213 1 0.0
W1 W+5 0.657 0 0 1 0.0
W4 W+5 0.95 0 0.665 1 0.0
W5 W+5 0.873 0 0.425 1 0.0
O14 O-2 0.697 0 0.867 1 0.0
O15 O-2 0.739 0 0.414 1 0.0
W6 W+5 0.541 0 0.213 1 0.0
W3 W+5 0.679 0 0.468 1 0.0
O19 O-2 0.828 0 0.266 1 0.0
O7 O-2 0.705 0.5 0.241 1 0.0
O10 O-2 0.56 0 0.883 1 0.0
O5 O-2 0.873 0.5 0.425 1 0.0
O4 O-2 0.95 0.5 0.665 1 0.0
O9 O-2 0.5 0.5 0.5 1 0.0
W8 W+5 0.858 0 0.128 1 0.0
O24 O-2 0.029 0 0.809 1 0.0
